data_4327837
loop_
_publ_author_name
'Guang-Ning Liu'
'Guo-Cong Guo'
'Feng Chen'
'Shuai-Hua Wang'
'Jing Sun'
'Jin-Shun Huang'

_publ_contact_author_address
; 
State Key Laboratory of Structural Chemistry 
Fujian Institute of Research on the Structure of Matter, 
Chinese Academy of Sciences 
Fuzhou, Fujian 350002 
P. R. China
;
_publ_contact_author_email gcguo@fjirsm.ac.cn
_publ_contact_author_name 'Prof. Guo-Cong Guo'
_publ_section_title
;
 Structural Diversity, Optical and Magnetic Properties of a Series of
 Manganese Thioarsenates with 1,10-Phenanthroline or 2,2'-Bipyridine
 Ligands: Using Monodentate Methylamine as an Alkalinity Regulator
;
_journal_name_full 'Inorganic Chemistry'
_journal_page_first 472
_journal_page_last 482
_journal_paper_doi 10.1021/ic201932z
_journal_volume 51
_journal_year 2012
_chemical_absolute_configuration ad
_chemical_formula_moiety 'C37 H30 As Mn N7 S4'
_chemical_formula_sum 'C37 H30 As Mn N7 S4'
_chemical_formula_weight 830.78
_chemical_name_systematic
; 
 ? 
;
_space_group_IT_number 19
_symmetry_cell_setting orthorhombic
_symmetry_space_group_name_Hall 'P 2ac 2ab'
_symmetry_space_group_name_H-M 'P 21 21 21'
_atom_sites_solution_hydrogens geom
_atom_sites_solution_primary direct
_atom_sites_solution_secondary difmap
_audit_creation_method SHELXL-97
_cell_angle_alpha 90.00
_cell_angle_beta 90.00
_cell_angle_gamma 90.00
_cell_formula_units_Z 4
_cell_length_a 9.8324(3)
_cell_length_b 14.4376(5)
_cell_length_c 25.1974(8)
_cell_measurement_reflns_used 10263
_cell_measurement_temperature 293(2)
_cell_measurement_theta_max 27.4856
_cell_measurement_theta_min 2.1455
_cell_volume 3576.9(2)
_computing_cell_refinement 'CrystalClear (Rigaku Corp., 2002)'
_computing_data_collection 'CrystalClear (Rigaku Corp., 2002)'
_computing_data_reduction 'CrystalClear (Rigaku Corp., 2002)'
_computing_publication_material 'Siemens SHELXTL^TM^ 5'
_computing_structure_refinement 'Siemens SHELXTL^TM^ 5'
_computing_structure_solution 'Siemens SHELXTL^TM^ 5'
_diffrn_ambient_temperature 293(2)
_diffrn_detector_area_resol_mean 14.6306
_diffrn_measured_fraction_theta_full 0.998
_diffrn_measured_fraction_theta_max 0.998
_diffrn_measurement_device_type 'Rigaku Mercury CCD'
_diffrn_measurement_method CCD_Profile_fitting
_diffrn_radiation_monochromator graphite
_diffrn_radiation_source 'fine-focus sealed tube'
_diffrn_radiation_type MoK\a
_diffrn_radiation_wavelength 0.71073
_diffrn_reflns_av_R_equivalents 0.0418
_diffrn_reflns_av_sigmaI/netI 0.0420
_diffrn_reflns_limit_h_max 11
_diffrn_reflns_limit_h_min -11
_diffrn_reflns_limit_k_max 17
_diffrn_reflns_limit_k_min -17
_diffrn_reflns_limit_l_max 30
_diffrn_reflns_limit_l_min -30
_diffrn_reflns_number 23420
_diffrn_reflns_theta_full 25.50
_diffrn_reflns_theta_max 25.50
_diffrn_reflns_theta_min 2.51
_exptl_absorpt_coefficient_mu 1.560
_exptl_absorpt_correction_T_max 1.0000
_exptl_absorpt_correction_T_min 0.6562
_exptl_absorpt_correction_type multi-scan
_exptl_absorpt_process_details 'Sphere (Rigaku CrystalClear)'
_exptl_crystal_colour red
_exptl_crystal_density_diffrn 1.543
_exptl_crystal_description Prism
_exptl_crystal_F_000 1692
_exptl_crystal_size_max 0.40
_exptl_crystal_size_mid 0.30
_exptl_crystal_size_min 0.20
_refine_diff_density_max 0.357
_refine_diff_density_min -0.210
_refine_diff_density_rms 0.039
_refine_ls_abs_structure_details 'Flack H D (1983), Acta Cryst. A39, 876-881'
_refine_ls_abs_structure_Flack -0.003(5)
_refine_ls_extinction_method none
_refine_ls_goodness_of_fit_ref 1.006
_refine_ls_hydrogen_treatment constr
_refine_ls_matrix_type full
_refine_ls_number_parameters 454
_refine_ls_number_reflns 6645
_refine_ls_number_restraints 0
_refine_ls_restrained_S_all 1.006
_refine_ls_R_factor_all 0.0260
_refine_ls_R_factor_gt 0.0238
_refine_ls_shift/su_max 0.020
_refine_ls_shift/su_mean 0.002
_refine_ls_structure_factor_coef Fsqd
_refine_ls_weighting_details 'calc w=1/[\s^2^(Fo^2^)+(0.0130P)^2^+0.0000P] where P=(Fo^2^+2Fc^2^)/3'
_refine_ls_weighting_scheme calc
_refine_ls_wR_factor_gt 0.0490
_refine_ls_wR_factor_ref 0.0498
_reflns_number_gt 6227
_reflns_number_total 6645
_reflns_threshold_expression >2sigma(I)
_cod_data_source_file ic201932z_si_002_2.cif
_cod_data_source_block compound_1'
_cod_database_code 4327837

loop_
_symmetry_equiv_pos_as_xyz
'x, y, z'
'-x+1/2, -y, z+1/2'
'-x, y+1/2, -z+1/2'
'x+1/2, -y+1/2, -z'

loop_
_atom_site_label
_atom_site_type_symbol
_atom_site_fract_x
_atom_site_fract_y
_atom_site_fract_z
_atom_site_U_iso_or_equiv
_atom_site_adp_type
_atom_site_occupancy
_atom_site_symmetry_multiplicity
_atom_site_calc_flag
_atom_site_refinement_flags
As1 As 0.06698(3) 0.579097(16) 0.902439(9) 0.03359(6) Uani 1 1 d .
Mn1 Mn 0.18117(4) 0.37735(2) 0.872893(14) 0.03472(9) Uani 1 1 d .
S1 S 0.03163(7) 0.49812(5) 0.83051(2) 0.04664(17) Uani 1 1 d .
S2 S 0.17699(7) 0.48159(4) 0.95344(2) 0.04036(15) Uani 1 1 d .
S3 S 0.19268(8) 0.69784(5) 0.88922(3) 0.0566(2) Uani 1 1 d .
S4 S -0.12354(7) 0.61624(5) 0.93849(3) 0.04276(16) Uani 1 1 d .
N1 N 0.3862(3) 0.29694(18) 0.52204(9) 0.0707(8) Uani 1 1 d .
H2A H 0.3422 0.3194 0.5501 0.085 Uiso 1 1 calc R
H2B H 0.3269 0.2846 0.4963 0.085 Uiso 1 1 calc R
H2C H 0.4462 0.3385 0.5106 0.085 Uiso 1 1 calc R
N11 N 0.5047(3) 0.42648(15) 0.60186(9) 0.0542(6) Uani 1 1 d .
N12 N 0.2334(2) 0.38437(15) 0.60839(8) 0.0485(6) Uani 1 1 d .
N21 N 0.2773(2) 0.25764(12) 0.92151(7) 0.0347(5) Uani 1 1 d .
N22 N 0.0125(2) 0.27360(13) 0.89333(8) 0.0391(5) Uani 1 1 d .
N31 N 0.2173(2) 0.29826(13) 0.79400(8) 0.0424(5) Uani 1 1 d .
N32 N 0.3935(2) 0.41351(14) 0.84358(7) 0.0393(5) Uani 1 1 d .
C1 C 0.4566(3) 0.2127(2) 0.53687(13) 0.0727(9) Uani 1 1 d .
H1A H 0.5372 0.2281 0.5565 0.087 Uiso 1 1 calc R
H1B H 0.4813 0.1790 0.5055 0.087 Uiso 1 1 calc R
H1C H 0.3980 0.1752 0.5585 0.087 Uiso 1 1 calc R
C11 C 0.6354(4) 0.4463(2) 0.60039(13) 0.0658(9) Uani 1 1 d .
H11A H 0.6888 0.4158 0.5754 0.079 Uiso 1 1 calc R
C12 C 0.6990(3) 0.5098(2) 0.63372(13) 0.0685(9) Uani 1 1 d .
H12A H 0.7921 0.5205 0.6312 0.082 Uiso 1 1 calc R
C13 C 0.6222(3) 0.5557(2) 0.67004(13) 0.0646(9) Uani 1 1 d .
H13A H 0.6620 0.5997 0.6920 0.078 Uiso 1 1 calc R
C14 C 0.4823(3) 0.53645(18) 0.67430(11) 0.0517(7) Uani 1 1 d .
C15 C 0.3975(4) 0.5770(2) 0.71346(11) 0.0626(9) Uani 1 1 d .
H15A H 0.4344 0.6206 0.7365 0.075 Uiso 1 1 calc R
C16 C 0.2670(4) 0.55463(19) 0.71818(11) 0.0593(8) Uani 1 1 d .
H16A H 0.2147 0.5820 0.7447 0.071 Uiso 1 1 calc R
C17 C 0.2056(3) 0.48858(17) 0.68278(10) 0.0483(7) Uani 1 1 d .
C18 C 0.0695(3) 0.46185(19) 0.68696(11) 0.0565(7) Uani 1 1 d .
H18A H 0.0141 0.4877 0.7129 0.068 Uiso 1 1 calc R
C19 C 0.0180(3) 0.3972(2) 0.65249(12) 0.0636(8) Uani 1 1 d .
H19A H -0.0722 0.3784 0.6546 0.076 Uiso 1 1 calc R
C21 C 0.4052(3) 0.24994(16) 0.93637(10) 0.0406(6) Uani 1 1 d .
H21A H 0.4672 0.2932 0.9235 0.049 Uiso 1 1 calc R
C22 C 0.4534(3) 0.18077(16) 0.97022(9) 0.0426(6) Uani 1 1 d .
H22A H 0.5451 0.1779 0.9792 0.051 Uiso 1 1 calc R
C23 C 0.3635(3) 0.11757(17) 0.98986(10) 0.0430(6) Uani 1 1 d .
H23A H 0.3931 0.0715 1.0129 0.052 Uiso 1 1 calc R
C24 C 0.2278(3) 0.12229(16) 0.97535(9) 0.0367(6) Uani 1 1 d .
C25 C 0.1287(3) 0.05650(18) 0.99263(10) 0.0484(7) Uani 1 1 d .
H25A H 0.1548 0.0093 1.0156 0.058 Uiso 1 1 calc R
C26 C -0.0012(3) 0.06111(17) 0.97649(11) 0.0488(7) Uani 1 1 d .
H26A H -0.0629 0.0165 0.9879 0.059 Uiso 1 1 calc R
C27 C -0.0464(3) 0.13376(16) 0.94205(9) 0.0387(6) Uani 1 1 d .
C28 C -0.1818(3) 0.14373(19) 0.92588(10) 0.0488(7) Uani 1 1 d .
H28A H -0.2468 0.1006 0.9363 0.059 Uiso 1 1 calc R
C29 C -0.2177(3) 0.2172(2) 0.89480(12) 0.0552(8) Uani 1 1 d .
H29A H -0.3072 0.2248 0.8837 0.066 Uiso 1 1 calc R
C31 C 0.1268(3) 0.24743(19) 0.76833(12) 0.0627(9) Uani 1 1 d .
H31A H 0.0407 0.2400 0.7831 0.075 Uiso 1 1 calc R
C32 C 0.1554(5) 0.2046(2) 0.72009(14) 0.0843(12) Uani 1 1 d .
H32A H 0.0887 0.1705 0.7027 0.101 Uiso 1 1 calc R
C33 C 0.2804(5) 0.2132(2) 0.69894(13) 0.0798(12) Uani 1 1 d .
H33A H 0.3000 0.1841 0.6669 0.096 Uiso 1 1 calc R
C34 C 0.3825(4) 0.26565(19) 0.72462(11) 0.0604(9) Uani 1 1 d .
C35 C 0.5174(5) 0.2772(2) 0.70617(13) 0.0781(12) Uani 1 1 d .
H35A H 0.5441 0.2475 0.6751 0.094 Uiso 1 1 calc R
C36 C 0.6070(4) 0.3293(2) 0.73205(15) 0.0760(11) Uani 1 1 d .
H36A H 0.6957 0.3334 0.7194 0.091 Uiso 1 1 calc R
C37 C 0.5699(3) 0.3791(2) 0.77888(11) 0.0540(7) Uani 1 1 d .
C38 C 0.6564(3) 0.4388(2) 0.80615(15) 0.0722(11) Uani 1 1 d .
H38A H 0.7449 0.4477 0.7942 0.087 Uiso 1 1 calc R
C39 C 0.6120(3) 0.4842(2) 0.85027(14) 0.0704(10) Uani 1 1 d .
H39A H 0.6702 0.5237 0.8686 0.084 Uiso 1 1 calc R
C110 C 0.1047(3) 0.36077(19) 0.61431(11) 0.0572(8) Uani 1 1 d .
H11B H 0.0694 0.3166 0.5913 0.069 Uiso 1 1 calc R
C111 C 0.2859(3) 0.44740(15) 0.64300(10) 0.0421(6) Uani 1 1 d .
C112 C 0.4281(3) 0.47052(16) 0.63862(10) 0.0446(6) Uani 1 1 d .
C210 C -0.1167(3) 0.2811(2) 0.87985(12) 0.0535(7) Uani 1 1 d .
H21B H -0.1425 0.3316 0.8593 0.064 Uiso 1 1 calc R
C211 C 0.0482(3) 0.20043(16) 0.92451(9) 0.0343(5) Uani 1 1 d .
C212 C 0.1882(2) 0.19367(15) 0.94068(9) 0.0318(5) Uani 1 1 d .
C310 C 0.4806(3) 0.47131(19) 0.86764(11) 0.0546(7) Uani 1 1 d .
H31B H 0.4511 0.5041 0.8973 0.065 Uiso 1 1 calc R
C311 C 0.4368(3) 0.36831(16) 0.79950(9) 0.0405(6) Uani 1 1 d .
C312 C 0.3426(3) 0.30914(16) 0.77280(9) 0.0419(7) Uani 1 1 d .

loop_
_atom_site_aniso_label
_atom_site_aniso_U_11
_atom_site_aniso_U_22
_atom_site_aniso_U_33
_atom_site_aniso_U_23
_atom_site_aniso_U_13
_atom_site_aniso_U_12
As1 0.03291(13) 0.03238(12) 0.03549(13) 0.00361(10) 0.00016(12) 0.00410(11)
Mn1 0.0328(2) 0.03188(18) 0.0395(2) 0.00134(15) 0.00103(18) 0.00266(17)
S1 0.0582(5) 0.0477(4) 0.0340(3) -0.0002(3) -0.0088(3) 0.0129(3)
S2 0.0444(4) 0.0431(4) 0.0336(3) 0.0034(3) -0.0052(3) 0.0116(3)
S3 0.0450(4) 0.0473(4) 0.0775(5) 0.0140(3) 0.0103(4) -0.0062(4)
S4 0.0343(3) 0.0412(3) 0.0528(4) 0.0019(3) 0.0057(3) 0.0040(3)
N1 0.094(2) 0.0733(18) 0.0449(15) -0.0116(12) -0.0016(14) 0.0070(16)
N11 0.0641(16) 0.0489(13) 0.0496(13) 0.0063(12) 0.0093(13) -0.0032(13)
N12 0.0641(16) 0.0396(12) 0.0416(13) -0.0031(9) -0.0023(12) -0.0056(12)
N21 0.0306(11) 0.0306(11) 0.0429(12) -0.0004(8) -0.0018(9) 0.0005(9)
N22 0.0334(12) 0.0385(12) 0.0453(13) 0.0034(9) 0.0004(10) 0.0018(9)
N31 0.0524(15) 0.0331(11) 0.0415(12) -0.0044(9) -0.0093(11) 0.0008(11)
N32 0.0415(12) 0.0398(11) 0.0366(11) 0.0056(9) -0.0035(10) -0.0054(10)
C1 0.067(2) 0.065(2) 0.086(2) 0.0017(17) 0.0121(19) -0.0069(19)
C11 0.071(2) 0.061(2) 0.065(2) 0.0150(16) 0.0173(19) 0.0039(17)
C12 0.059(2) 0.067(2) 0.080(2) 0.0253(18) -0.0034(19) -0.0091(19)
C13 0.065(2) 0.0543(19) 0.075(2) 0.0139(16) -0.0169(18) -0.0164(17)
C14 0.063(2) 0.0371(14) 0.0547(17) 0.0079(12) -0.0097(15) -0.0048(14)
C15 0.084(3) 0.0470(16) 0.0571(18) -0.0110(15) -0.0150(18) -0.0057(18)
C16 0.076(2) 0.0525(19) 0.0494(17) -0.0128(13) 0.0004(16) 0.0017(17)
C17 0.066(2) 0.0391(15) 0.0394(15) 0.0003(11) -0.0017(14) 0.0025(15)
C18 0.064(2) 0.0534(16) 0.0516(17) 0.0010(13) 0.0040(16) 0.0067(17)
C19 0.059(2) 0.062(2) 0.070(2) 0.0022(15) -0.0027(17) -0.0112(16)
C21 0.0374(16) 0.0349(13) 0.0495(15) -0.0003(11) -0.0005(13) -0.0013(11)
C22 0.0393(16) 0.0423(15) 0.0462(15) -0.0023(11) -0.0122(13) 0.0095(13)
C23 0.0506(16) 0.0388(14) 0.0397(14) 0.0034(11) -0.0042(12) 0.0082(13)
C24 0.0416(15) 0.0321(12) 0.0364(13) -0.0002(10) 0.0032(12) 0.0041(12)
C25 0.0562(18) 0.0390(15) 0.0501(16) 0.0109(12) 0.0070(14) 0.0021(13)
C26 0.0541(18) 0.0367(16) 0.0556(16) 0.0029(12) 0.0152(14) -0.0057(14)
C27 0.0392(15) 0.0359(13) 0.0411(14) -0.0058(10) 0.0078(12) -0.0041(12)
C28 0.0381(16) 0.0526(17) 0.0557(17) -0.0075(13) 0.0086(14) -0.0094(14)
C29 0.0270(14) 0.073(2) 0.066(2) -0.0040(16) -0.0012(14) -0.0047(14)
C31 0.076(2) 0.0481(17) 0.064(2) -0.0092(14) -0.0231(17) -0.0069(17)
C32 0.141(4) 0.0515(19) 0.060(2) -0.0147(16) -0.035(2) -0.006(2)
C33 0.156(4) 0.0450(18) 0.0386(18) -0.0118(14) -0.014(2) 0.023(2)
C34 0.104(3) 0.0426(16) 0.0348(15) 0.0086(12) 0.0060(18) 0.0283(18)
C35 0.125(4) 0.061(2) 0.049(2) 0.0187(16) 0.039(2) 0.042(2)
C36 0.076(3) 0.078(2) 0.074(2) 0.0388(19) 0.039(2) 0.036(2)
C37 0.0425(16) 0.0607(17) 0.0588(18) 0.0295(14) 0.0145(16) 0.0125(17)
C38 0.0355(18) 0.093(3) 0.088(3) 0.058(2) 0.0025(18) -0.0034(18)
C39 0.056(2) 0.078(2) 0.077(2) 0.0357(19) -0.0203(19) -0.0265(18)
C110 0.072(2) 0.0482(17) 0.0515(18) -0.0034(13) -0.0135(16) -0.0086(16)
C111 0.0574(18) 0.0307(13) 0.0381(14) 0.0036(10) -0.0019(13) -0.0014(12)
C112 0.0605(18) 0.0331(13) 0.0402(14) 0.0058(11) -0.0059(14) -0.0025(14)
C210 0.0360(16) 0.0607(19) 0.0637(19) 0.0130(15) -0.0063(14) 0.0041(14)
C211 0.0357(14) 0.0346(12) 0.0326(12) -0.0035(9) 0.0028(11) 0.0008(12)
C212 0.0345(14) 0.0296(12) 0.0312(12) -0.0027(9) 0.0031(11) 0.0012(11)
C310 0.0561(19) 0.0590(17) 0.0486(16) 0.0119(13) -0.0106(14) -0.0194(15)
C311 0.0424(15) 0.0430(14) 0.0363(13) 0.0122(11) 0.0024(13) 0.0097(14)
C312 0.0608(19) 0.0315(13) 0.0335(14) 0.0069(10) 0.0029(13) 0.0162(13)

loop_
_atom_type_symbol
_atom_type_description
_atom_type_scat_dispersion_real
_atom_type_scat_dispersion_imag
_atom_type_scat_source
C C 0.0033 0.0016 'International Tables Vol C Tables 4.2.6.8 and 6.1.1.4'
H H 0.0000 0.0000 'International Tables Vol C Tables 4.2.6.8 and 6.1.1.4'
N N 0.0061 0.0033 'International Tables Vol C Tables 4.2.6.8 and 6.1.1.4'
S S 0.1246 0.1234 'International Tables Vol C Tables 4.2.6.8 and 6.1.1.4'
Mn Mn 0.3368 0.7283 'International Tables Vol C Tables 4.2.6.8 and 6.1.1.4'
As As 0.0499 2.0058 'International Tables Vol C Tables 4.2.6.8 and 6.1.1.4'

loop_
_geom_angle_atom_site_label_1
_geom_angle_atom_site_label_2
_geom_angle_atom_site_label_3
_geom_angle
S3 As1 S4 111.67(3)
S3 As1 S1 113.05(3)
S4 As1 S1 110.21(3)
S3 As1 S2 108.71(3)
S4 As1 S2 110.03(3)
S1 As1 S2 102.78(3)
N32 Mn1 N22 152.41(7)
N32 Mn1 N21 88.19(7)
N22 Mn1 N21 71.91(7)
N32 Mn1 N31 72.19(8)
N22 Mn1 N31 88.95(8)
N21 Mn1 N31 91.34(7)
N32 Mn1 S1 103.84(5)
N22 Mn1 S1 97.20(5)
N21 Mn1 S1 167.86(6)
N31 Mn1 S1 93.84(5)
N32 Mn1 S2 97.99(5)
N22 Mn1 S2 101.36(5)
N21 Mn1 S2 91.50(5)
N31 Mn1 S2 169.69(6)
S1 Mn1 S2 85.34(2)
As1 S1 Mn1 85.75(2)
As1 S2 Mn1 85.39(2)
C1 N1 H2A 109.5
C1 N1 H2B 109.5
H2A N1 H2B 109.5
C1 N1 H2C 109.5
H2A N1 H2C 109.5
H2B N1 H2C 109.5
C11 N11 C112 117.4(3)
C110 N12 C111 117.6(2)
C21 N21 C212 117.2(2)
C21 N21 Mn1 127.03(16)
C212 N21 Mn1 115.50(15)
C210 N22 C211 117.4(2)
C210 N22 Mn1 125.81(18)
C211 N22 Mn1 116.70(16)
C31 N31 C312 119.0(2)
C31 N31 Mn1 126.1(2)
C312 N31 Mn1 114.89(16)
C310 N32 C311 117.9(2)
C310 N32 Mn1 125.63(18)
C311 N32 Mn1 116.34(16)
N1 C1 H1A 109.5
N1 C1 H1B 109.5
H1A C1 H1B 109.5
N1 C1 H1C 109.5
H1A C1 H1C 109.5
H1B C1 H1C 109.5
N11 C11 C12 124.4(3)
N11 C11 H11A 117.8
C12 C11 H11A 117.8
C13 C12 C11 118.5(3)
C13 C12 H12A 120.7
C11 C12 H12A 120.7
C12 C13 C14 119.9(3)
C12 C13 H13A 120.1
C14 C13 H13A 120.1
C13 C14 C112 116.9(3)
C13 C14 C15 123.1(3)
C112 C14 C15 120.0(3)
C16 C15 C14 121.9(3)
C16 C15 H15A 119.0
C14 C15 H15A 119.0
C15 C16 C17 120.7(3)
C15 C16 H16A 119.6
C17 C16 H16A 119.6
C18 C17 C111 118.3(2)
C18 C17 C16 122.6(3)
C111 C17 C16 119.1(3)
C19 C18 C17 119.6(3)
C19 C18 H18A 120.2
C17 C18 H18A 120.2
C18 C19 C110 118.0(3)
C18 C19 H19A 121.0
C110 C19 H19A 121.0
N21 C21 C22 123.9(2)
N21 C21 H21A 118.0
C22 C21 H21A 118.0
C23 C22 C21 118.7(2)
C23 C22 H22A 120.7
C21 C22 H22A 120.7
C22 C23 C24 119.7(2)
C22 C23 H23A 120.1
C24 C23 H23A 120.1
C23 C24 C212 117.8(2)
C23 C24 C25 123.0(2)
C212 C24 C25 119.2(2)
C26 C25 C24 121.6(2)
C26 C25 H25A 119.2
C24 C25 H25A 119.2
C25 C26 C27 121.0(3)
C25 C26 H26A 119.5
C27 C26 H26A 119.5
C28 C27 C211 117.8(2)
C28 C27 C26 123.1(2)
C211 C27 C26 119.0(2)
C29 C28 C27 119.5(3)
C29 C28 H28A 120.2
C27 C28 H28A 120.2
C28 C29 C210 118.7(3)
C28 C29 H29A 120.6
C210 C29 H29A 120.6
N31 C31 C32 122.5(3)
N31 C31 H31A 118.7
C32 C31 H31A 118.7
C33 C32 C31 119.3(3)
C33 C32 H32A 120.3
C31 C32 H32A 120.3
C32 C33 C34 121.1(3)
C32 C33 H33A 119.4
C34 C33 H33A 119.4
C33 C34 C35 125.3(3)
C33 C34 C312 115.5(3)
C35 C34 C312 119.2(3)
C36 C35 C34 121.8(3)
C36 C35 H35A 119.1
C34 C35 H35A 119.1
C35 C36 C37 121.4(3)
C35 C36 H36A 119.3
C37 C36 H36A 119.3
C38 C37 C311 116.8(3)
C38 C37 C36 124.3(3)
C311 C37 C36 118.9(3)
C39 C38 C37 120.3(3)
C39 C38 H38A 119.8
C37 C38 H38A 119.8
C38 C39 C310 119.7(3)
C38 C39 H39A 120.2
C310 C39 H39A 120.2
N12 C110 C19 124.7(3)
N12 C110 H11B 117.7
C19 C110 H11B 117.7
N12 C111 C17 121.7(3)
N12 C111 C112 118.2(2)
C17 C111 C112 120.0(2)
N11 C112 C14 122.9(3)
N11 C112 C111 118.9(2)
C14 C112 C111 118.2(3)
N22 C210 C29 123.8(3)
N22 C210 H21B 118.1
C29 C210 H21B 118.1
N22 C211 C27 122.7(2)
N22 C211 C212 117.6(2)
C27 C211 C212 119.7(2)
N21 C212 C24 122.6(2)
N21 C212 C211 118.0(2)
C24 C212 C211 119.4(2)
N32 C310 C39 122.7(3)
N32 C310 H31B 118.7
C39 C310 H31B 118.7
N32 C311 C37 122.5(3)
N32 C311 C312 118.0(2)
C37 C311 C312 119.5(2)
N31 C312 C34 122.5(3)
N31 C312 C311 118.3(2)
C34 C312 C311 119.2(3)

loop_
_geom_bond_atom_site_label_1
_geom_bond_atom_site_label_2
_geom_bond_distance
As1 S3 2.1395(7)
As1 S4 2.1498(7)
As1 S1 2.1845(7)
As1 S2 2.1916(6)
Mn1 N32 2.275(2)
Mn1 N22 2.293(2)
Mn1 N21 2.3199(19)
Mn1 N31 2.320(2)
Mn1 S1 2.5183(7)
Mn1 S2 2.5269(7)
N1 C1 1.448(4)
N1 H2A 0.8900
N1 H2B 0.8900
N1 H2C 0.8900
N11 C11 1.318(4)
N11 C112 1.352(3)
N12 C110 1.319(4)
N12 C111 1.362(3)
N21 C21 1.317(3)
N21 C212 1.361(3)
N22 C210 1.320(3)
N22 C211 1.363(3)
N31 C31 1.323(3)
N31 C312 1.352(3)
N32 C310 1.341(3)
N32 C311 1.357(3)
C1 H1A 0.9600
C1 H1B 0.9600
C1 H1C 0.9600
C11 C12 1.391(4)
C11 H11A 0.9300
C12 C13 1.359(4)
C12 H12A 0.9300
C13 C14 1.408(4)
C13 H13A 0.9300
C14 C112 1.413(4)
C14 C15 1.418(4)
C15 C16 1.329(4)
C15 H15A 0.9300
C16 C17 1.438(4)
C16 H16A 0.9300
C17 C18 1.397(4)
C17 C111 1.407(4)
C18 C19 1.371(4)
C18 H18A 0.9300
C19 C110 1.389(4)
C19 H19A 0.9300
C21 C22 1.396(3)
C21 H21A 0.9300
C22 C23 1.364(3)
C22 H22A 0.9300
C23 C24 1.384(3)
C23 H23A 0.9300
C24 C212 1.406(3)
C24 C25 1.429(3)
C25 C26 1.342(4)
C25 H25A 0.9300
C26 C27 1.432(3)
C26 H26A 0.9300
C27 C28 1.400(4)
C27 C211 1.410(3)
C28 C29 1.364(4)
C28 H28A 0.9300
C29 C210 1.407(4)
C29 H29A 0.9300
C31 C32 1.392(4)
C31 H31A 0.9300
C32 C33 1.345(5)
C32 H32A 0.9300
C33 C34 1.415(5)
C33 H33A 0.9300
C34 C35 1.415(5)
C34 C312 1.422(4)
C35 C36 1.329(5)
C35 H35A 0.9300
C36 C37 1.429(5)
C36 H36A 0.9300
C37 C38 1.392(5)
C37 C311 1.416(4)
C38 C39 1.362(5)
C38 H38A 0.9300
C39 C310 1.377(4)
C39 H39A 0.9300
C110 H11B 0.9300
C111 C112 1.442(4)
C210 H21B 0.9300
C211 C212 1.439(3)
C310 H31B 0.9300
C311 C312 1.428(4)

loop_
_cod_related_entry_id
_cod_related_entry_database
_cod_related_entry_code
1 ChemSpider 30661194
